data_4343945
loop_
_publ_author_name
'Wilson, M.P.'
'Alcock, N.W.'
'Rodger, P.M.'

_publ_section_title
;
 Structure of anhydrous alkali-metal formates
;
_journal_name_full 'Inorganic Chemistry'
_journal_page_first 4359
_journal_page_last 4363
_journal_volume 45
_journal_year 2006
_chemical_formula_sum 'C H O2 Rb'
_chemical_name_systematic 'Rb (H C O O)'
_space_group_IT_number 57
_symmetry_space_group_name_Hall '-P 2c 2b'
_symmetry_space_group_name_H-M 'P b c m'
_cell_angle_alpha 90
_cell_angle_beta 90
_cell_angle_gamma 90
_cell_formula_units_Z 4
_cell_length_a 4.6172
_cell_length_b 9.1822
_cell_length_c 7.3525
_cell_volume 311.717
_citation_journal_id_ASTM INOCAJ
_cod_data_source_file Wilson_INOCAJ_2006_941.cif
_cod_data_source_block C1H1O2Rb1
_cod_original_formula_sum 'C1 H1 O2 Rb1'
_cod_database_code 4343945

loop_
_symmetry_equiv_pos_as_xyz
x,y,z
-x,-y,z+1/2
x,-y+1/2,-z
-x,y+1/2,-z+1/2
-x,-y,-z
x,y,-z-1/2
-x,y-1/2,z
x,-y-1/2,z-1/2

loop_
_atom_site_label
_atom_site_type_symbol
_atom_site_fract_x
_atom_site_fract_y
_atom_site_fract_z
_atom_site_occupancy
_atom_site_U_iso_or_equiv
O1 O-2 0.545 0.179 -0.25 1 0.0
Rb1 Rb+1 0.05845 0.25 0 1 0.0
C1 C+4 0.61 0.0481 -0.25 1 0.0
H1 H-1 0.4546 -0.0199 -0.25 1 0.0
O2 O-2 0.8643 -0.0034 -0.25 1 0.0
